data_4030831
loop_
_publ_author_name
'Frohn, H. J.'
'Giesen, M.'
'Welting, D.'
'Henkel, G.'

_publ_section_title
;
 Contributions to the chemistry of brominetrifluorides. Part 2.
 Bis(pentafluorophenyl)brominium cations with weak nucleophilic
 fluoroelementate anions
;
_journal_name_full 'European Journal of Solid State and Inorganic Chemistry'
_journal_page_first 841
_journal_page_last 853
_journal_volume 33
_journal_year 1996
_chemical_formula_sum 'C12 B Br F14'
_chemical_formula_weight 500.84
_space_group_IT_number 19
_symmetry_cell_setting orthorhombic
_symmetry_Int_Tables_number 19
_symmetry_space_group_name_Hall 'P 2ac 2ab'
_symmetry_space_group_name_H-M 'P 21 21 21'
_cell_angle_alpha 90
_cell_angle_beta 90
_cell_angle_gamma 90
_cell_formula_units_Z 4
_cell_length_a 11.259(2)
_cell_length_b 11.411(2)
_cell_length_c 11.892(2)
_cell_volume 1527.8(5)
_diffrn_ambient_temperature 150
_diffrn_radiation_probe x-ray
_diffrn_radiation_type MoK\a
_diffrn_radiation_wavelength 0.71073
_exptl_absorpt_coefficient_mu 2.84
_exptl_crystal_density_diffrn 2.177
_refine_ls_number_parameters 254
_refine_ls_number_reflns 1607
_refine_ls_R_factor_gt 0.0479
_refine_ls_wR_factor_gt 0.0481
_cod_data_source_file EJSSIC-1996-33-841-853-1.cif
_cod_data_source_block (C6F5)2Br[BF4]
_cod_depositor_comments
;
 No atomic coordinates in the paper.

 Replacing dummy atoms with unknown values. This is the
 standard way of marking entries in the COD that do not
 contain atom coordinates.

 Antanas Vaitkus,
 2016-12-12
;
_cod_original_cell_volume 1527.54
_cod_database_code 4030831

loop_
_symmetry_equiv_pos_site_id
_symmetry_equiv_pos_as_xyz
1 x,y,z
2 1/2-x,-y,1/2+z
3 1/2+x,1/2-y,-z
4 -x,1/2+y,1/2-z

loop_
_atom_site_label
_atom_site_type_symbol
_atom_site_fract_x
_atom_site_fract_y
_atom_site_fract_z
_atom_site_U_iso_or_equiv
? ? ? ? ? ?
